data_7212913
loop_
_publ_author_name
'Ishikawa, Manabu'
'Asari, Takehiro'
'Matsuda, Masaki'
'Tajima, Hiroyuki'
'Hanasaki, Noriaki'
'Naito, Toshio'
'Inabe, Tamotsu'

_publ_section_title
;
 Giant magnetoresistance response by the \p--d interaction in an axially
 ligated phthalocyanine conductor with two-dimensional \p--\p stacking
 structure
;
_journal_issue 21
_journal_name_full 'Journal of Materials Chemistry'
_journal_page_first 4432
_journal_paper_doi 10.1039/c0jm00161a
_journal_volume 20
_journal_year 2010
_chemical_formula_moiety 'C76 H39 Fe N11 O4 '
_chemical_formula_sum 'C76 H39 Fe N11 O4'
_chemical_formula_weight 1226.06
_space_group_IT_number 2
_symmetry_cell_setting triclinic
_symmetry_Int_Tables_number 2
_symmetry_space_group_name_Hall '-P 1'
_symmetry_space_group_name_H-M 'P -1'
_cell_angle_alpha 99.45(1)
_cell_angle_beta 93.663(8)
_cell_angle_gamma 95.382(7)
_cell_formula_units_Z 2
_cell_length_a 10.704(2)
_cell_length_b 24.232(6)
_cell_length_c 10.425(2)
_cell_measurement_reflns_used 11136
_cell_measurement_temperature 109.1
_cell_measurement_theta_max 27.5
_cell_measurement_theta_min 3.1
_cell_volume 2646.9(10)
_computing_cell_refinement PROCESS-AUTO
_computing_data_collection PROCESS-AUTO
_computing_data_reduction CrystalStructure
_computing_publication_material 'CrystalStructure Ver. 3.5.1'
_computing_structure_refinement CRYSTALS
_computing_structure_solution 'DIRDIF99 (PATTY)'
_diffrn_ambient_temperature 109.1
_diffrn_detector_area_resol_mean 10.00
_diffrn_measured_fraction_theta_full 1.0000
_diffrn_measured_fraction_theta_max 1.0000
_diffrn_measurement_device_type 'Rigaku RAXIS-RAPID'
_diffrn_measurement_method \w
_diffrn_radiation_type 'Mo K\a'
_diffrn_radiation_wavelength 0.7107
_diffrn_reflns_limit_h_max 13
_diffrn_reflns_limit_h_min -13
_diffrn_reflns_limit_k_max 30
_diffrn_reflns_limit_k_min -31
_diffrn_reflns_limit_l_max 13
_diffrn_reflns_limit_l_min 0
_diffrn_reflns_number 23738
_diffrn_reflns_theta_full 27.49
_diffrn_reflns_theta_max 27.49
_exptl_absorpt_coefficient_mu 0.357
_exptl_absorpt_correction_type none
_exptl_crystal_colour black
_exptl_crystal_density_diffrn 1.538
_exptl_crystal_density_method 'not measured'
_exptl_crystal_description platelet
_exptl_crystal_F_000 1260.00
_exptl_crystal_size_max 0.30
_exptl_crystal_size_mid 0.20
_exptl_crystal_size_min 0.10
_refine_diff_density_max 1.47
_refine_diff_density_min -1.09
_refine_ls_extinction_method none
_refine_ls_goodness_of_fit_ref 1.019
_refine_ls_hydrogen_treatment refall
_refine_ls_number_parameters 868
_refine_ls_number_reflns 11868
_refine_ls_R_factor_gt 0.0810
_refine_ls_shift/su_max 0.0000
_refine_ls_structure_factor_coef Fsqd
_refine_ls_weighting_details 'w = 1/[0.0010Fo^2^ + 3.0000\s(Fo^2^) + 0.5000]/(4Fo^2^)'
_refine_ls_weighting_scheme calc
_refine_ls_wR_factor_ref 0.1560
_reflns_number_gt 7817
_reflns_number_total 11869
_reflns_threshold_expression F^2^>2.0\s(F^2^)
_cod_data_source_file c0jm00161a.txt
_cod_data_source_block PXX2[Fe(Pc)(CN)2]CH3CN
_cod_original_cell_volume 2646(1)
_cod_original_sg_symbol_H-M 'P -1 '
_cod_original_formula_sum 'C76 H39 Fe N11 O4 '
_cod_database_code 7212913

loop_
_symmetry_equiv_pos_as_xyz
x,y,z
-x,-y,-z

loop_
_atom_site_label
_atom_site_type_symbol
_atom_site_fract_x
_atom_site_fract_y
_atom_site_fract_z
_atom_site_U_iso_or_equiv
_atom_site_adp_type
_atom_site_occupancy
_atom_site_symmetry_multiplicity
_atom_site_calc_flag
Fe(1) Fe 0.38890(5) 0.13011(2) 0.71481(5) 0.0191(1) Uani 1.00 1 d
O(1) O 0.5774(2) 0.5474(1) 1.3564(2) 0.0229(7) Uani 1.00 1 d
O(2) O 0.9188(2) 0.4460(1) 1.1342(2) 0.0229(7) Uani 1.00 1 d
O(3) O -0.2117(3) 0.5031(1) 0.5911(3) 0.0427(9) Uani 1.00 1 d
O(4) O 0.2888(2) 0.4983(1) 0.0936(2) 0.0257(7) Uani 1.00 1 d
N(1) N 0.4136(3) 0.1549(1) 0.9018(3) 0.0208(8) Uani 1.00 1 d
N(2) N 0.2245(3) 0.1577(1) 0.7126(3) 0.0195(8) Uani 1.00 1 d
N(3) N 0.3647(3) 0.1050(1) 0.5286(3) 0.0197(8) Uani 1.00 1 d
N(4) N 0.5537(3) 0.1027(1) 0.7171(3) 0.0187(8) Uani 1.00 1 d
N(5) N 0.2138(3) 0.1926(1) 0.9431(3) 0.0215(8) Uani 1.00 1 d
N(6) N 0.1573(3) 0.1340(1) 0.4822(3) 0.0218(8) Uani 1.00 1 d
N(7) N 0.5631(3) 0.0660(1) 0.4881(3) 0.0205(8) Uani 1.00 1 d
N(8) N 0.6238(3) 0.1296(1) 0.9474(3) 0.0217(8) Uani 1.00 1 d
N(9) N 0.5192(3) 0.2449(1) 0.6646(3) 0.0264(9) Uani 1.00 1 d
N(10) N 0.2556(3) 0.0155(1) 0.7599(3) 0.0288(9) Uani 1.00 1 d
N(11) N 0.0481(4) -0.2016(2) 0.8014(4) 0.053(1) Uani 1.00 1 d
C(1) C 0.5180(3) 0.1514(1) 0.9806(3) 0.0205(9) Uani 1.00 1 d
C(2) C 0.5004(4) 0.1756(1) 1.1151(4) 0.022(1) Uani 1.00 1 d
C(3) C 0.5758(4) 0.1822(1) 1.2281(3) 0.025(1) Uani 1.00 1 d
C(4) C 0.5293(4) 0.2079(1) 1.3415(4) 0.026(1) Uani 1.00 1 d
C(5) C 0.4094(4) 0.2267(2) 1.3402(4) 0.029(1) Uani 1.00 1 d
C(6) C 0.3324(4) 0.2199(1) 1.2251(4) 0.024(1) Uani 1.00 1 d
C(7) C 0.3811(4) 0.1941(1) 1.1133(3) 0.0213(9) Uani 1.00 1 d
C(8) C 0.3270(3) 0.1800(1) 0.9789(4) 0.021(1) Uani 1.00 1 d
C(9) C 0.1673(3) 0.1815(1) 0.8196(3) 0.0203(9) Uani 1.00 1 d
C(10) C 0.0449(3) 0.1965(1) 0.7795(4) 0.021(1) Uani 1.00 1 d
C(11) C -0.0481(4) 0.2219(1) 0.8508(4) 0.023(1) Uani 1.00 1 d
C(12) C -0.1561(4) 0.2307(2) 0.7811(4) 0.027(1) Uani 1.00 1 d
C(13) C -0.1715(4) 0.2158(2) 0.6459(4) 0.029(1) Uani 1.00 1 d
C(14) C -0.0797(4) 0.1907(2) 0.5758(4) 0.026(1) Uani 1.00 1 d
C(15) C 0.0284(3) 0.1809(1) 0.6442(3) 0.0199(9) Uani 1.00 1 d
C(16) C 0.1427(3) 0.1554(1) 0.6057(3) 0.0204(9) Uani 1.00 1 d
C(17) C 0.2613(3) 0.1106(1) 0.4494(3) 0.0199(9) Uani 1.00 1 d
C(18) C 0.2789(3) 0.0865(1) 0.3141(3) 0.0187(9) Uani 1.00 1 d
C(19) C 0.2064(3) 0.0813(1) 0.1990(4) 0.024(1) Uani 1.00 1 d
C(20) C 0.2537(4) 0.0557(2) 0.0871(4) 0.028(1) Uani 1.00 1 d
C(21) C 0.3697(4) 0.0348(1) 0.0895(3) 0.023(1) Uani 1.00 1 d
C(22) C 0.4456(4) 0.0399(1) 0.2038(3) 0.022(1) Uani 1.00 1 d
C(23) C 0.3978(3) 0.0655(1) 0.3168(3) 0.0201(9) Uani 1.00 1 d
C(24) C 0.4503(3) 0.0786(1) 0.4527(3) 0.0199(9) Uani 1.00 1 d
C(25) C 0.6104(3) 0.0777(1) 0.6110(3) 0.0199(9) Uani 1.00 1 d
C(26) C 0.7354(3) 0.0651(1) 0.6502(4) 0.0213(9) Uani 1.00 1 d
C(27) C 0.8296(3) 0.0405(1) 0.5824(3) 0.022(1) Uani 1.00 1 d
C(28) C 0.9409(4) 0.0360(1) 0.6522(4) 0.026(1) Uani 1.00 1 d
C(29) C 0.9594(4) 0.0553(1) 0.7855(4) 0.026(1) Uani 1.00 1 d
C(30) C 0.8661(4) 0.0796(2) 0.8530(4) 0.026(1) Uani 1.00 1 d
C(31) C 0.7541(3) 0.0845(1) 0.7846(3) 0.0199(9) Uani 1.00 1 d
C(32) C 0.6379(3) 0.1076(1) 0.8236(3) 0.0205(9) Uani 1.00 1 d
C(33) C 0.4693(3) 0.2034(1) 0.6858(3) 0.0188(9) Uani 1.00 1 d
C(34) C 0.3076(3) 0.0572(2) 0.7420(3) 0.0190(9) Uani 1.00 1 d
C(35) C 0.7850(3) 0.5744(1) 1.2864(3) 0.0201(9) Uani 1.00 1 d
C(36) C 0.6740(3) 0.5884(1) 1.3451(3) 0.0221(9) Uani 1.00 1 d
C(37) C 0.6575(4) 0.6439(1) 1.3894(3) 0.026(1) Uani 1.00 1 d
C(38) C 0.7548(4) 0.6855(2) 1.3773(4) 0.030(1) Uani 1.00 1 d
C(39) C 0.8646(4) 0.6730(1) 1.3225(4) 0.028(1) Uani 1.00 1 d
C(40) C 0.8826(3) 0.6164(1) 1.2759(3) 0.0204(9) Uani 1.00 1 d
C(41) C 0.9910(3) 0.5986(1) 1.2138(3) 0.024(1) Uani 1.00 1 d
C(42) C 1.0022(3) 0.5433(1) 1.1679(3) 0.0223(9) Uani 1.00 1 d
C(43) C 0.9047(3) 0.5021(1) 1.1809(3) 0.0205(9) Uani 1.00 1 d
C(44) C 0.7985(3) 0.5170(1) 1.2391(3) 0.0175(9) Uani 1.00 1 d
C(45) C 0.6981(3) 0.4759(1) 1.2530(3) 0.0192(9) Uani 1.00 1 d
C(46) C 0.7113(3) 0.4188(1) 1.2055(3) 0.0194(9) Uani 1.00 1 d
C(47) C 0.8219(3) 0.4048(1) 1.1460(3) 0.0205(9) Uani 1.00 1 d
C(48) C 0.8371(4) 0.3498(1) 1.0989(3) 0.025(1) Uani 1.00 1 d
C(49) C 0.7407(4) 0.3079(2) 1.1107(4) 0.029(1) Uani 1.00 1 d
C(50) C 0.6317(4) 0.3201(1) 1.1667(4) 0.027(1) Uani 1.00 1 d
C(51) C 0.6147(3) 0.3770(1) 1.2169(3) 0.0207(9) Uani 1.00 1 d
C(52) C 0.5065(3) 0.3944(1) 1.2794(3) 0.023(1) Uani 1.00 1 d
C(53) C 0.4951(3) 0.4501(1) 1.3259(3) 0.024(1) Uani 1.00 1 d
C(54) C 0.5919(3) 0.4910(1) 1.3119(3) 0.0200(9) Uani 1.00 1 d
C(55) C 0.1278(4) 0.4000(2) 0.3749(4) 0.040(1) Uani 1.00 1 d
C(56) C 0.0369(4) 0.3581(2) 0.3840(4) 0.043(1) Uani 1.00 1 d
C(57) C -0.0805(4) 0.3722(2) 0.4434(4) 0.032(1) Uani 1.00 1 d
C(58) C -0.1756(5) 0.3317(2) 0.4588(4) 0.045(1) Uani 1.00 1 d
C(59) C -0.2806(4) 0.3492(2) 0.5186(4) 0.043(1) Uani 1.00 1 d
C(60) C -0.2934(4) 0.4068(2) 0.5614(4) 0.041(1) Uani 1.00 1 d
C(61) C -0.2019(4) 0.4460(2) 0.5472(4) 0.036(1) Uani 1.00 1 d
C(62) C -0.0879(4) 0.4296(2) 0.4866(4) 0.038(1) Uani 1.00 1 d
C(63) C -0.1189(5) 0.5438(2) 0.5821(4) 0.038(1) Uani 1.00 1 d
C(64) C -0.0055(4) 0.5284(2) 0.5224(4) 0.037(1) Uani 1.00 1 d
C(65) C 0.3808(3) 0.5403(1) 0.0834(3) 0.023(1) Uani 1.00 1 d
C(66) C 0.3622(4) 0.5963(2) 0.1310(3) 0.025(1) Uani 1.00 1 d
C(67) C 0.4530(4) 0.6380(2) 0.1202(3) 0.027(1) Uani 1.00 1 d
C(68) C 0.5673(4) 0.6278(1) 0.0605(3) 0.025(1) Uani 1.00 1 d
C(69) C 0.6630(4) 0.6691(2) 0.0443(4) 0.032(1) Uani 1.00 1 d
C(70) C 0.7689(4) 0.6547(2) -0.0153(4) 0.034(1) Uani 1.00 1 d
C(71) C 0.7866(4) 0.5983(2) -0.0607(4) 0.028(1) Uani 1.00 1 d
C(72) C 0.6936(4) 0.5574(2) -0.0474(3) 0.024(1) Uani 1.00 1 d
C(73) C 0.5840(3) 0.5709(1) 0.0127(3) 0.0218(9) Uani 1.00 1 d
C(74) C 0.4897(3) 0.5281(1) 0.0244(3) 0.0215(9) Uani 1.00 1 d
C(75) C 0.0908(4) -0.1549(3) 0.7814(4) 0.040(1) Uani 1.00 1 d
C(76) C 0.1369(5) -0.1028(2) 0.7618(6) 0.061(2) Uani 1.00 1 d
H(1) H 0.1268(3) 0.0956(1) 0.1964(4) 0.030(1) Uiso 1.00 1 c
H(2) H 0.2051(4) 0.0520(2) 0.0060(4) 0.032(1) Uiso 1.00 1 c
H(3) H 0.3975(4) 0.0162(1) 0.0107(3) 0.027(1) Uiso 1.00 1 c
H(4) H 0.5266(4) 0.0269(1) 0.2050(3) 0.026(1) Uiso 1.00 1 c
H(5) H 0.8171(3) 0.0274(1) 0.4911(3) 0.026(1) Uiso 1.00 1 c
H(6) H 1.0060(4) 0.0191(1) 0.6076(4) 0.031(1) Uiso 1.00 1 c
H(7) H 1.0372(4) 0.0515(1) 0.8309(4) 0.030(1) Uiso 1.00 1 c
H(8) H 0.8789(4) 0.0931(2) 0.9442(4) 0.031(1) Uiso 1.00 1 c
H(9) H -0.0906(4) 0.1805(2) 0.4835(4) 0.031(1) Uiso 1.00 1 c
H(10) H -0.2470(4) 0.2224(2) 0.6006(4) 0.035(1) Uiso 1.00 1 c
H(11) H -0.2208(4) 0.2476(2) 0.8264(4) 0.034(1) Uiso 1.00 1 c
H(12) H -0.0368(4) 0.2322(1) 0.9431(4) 0.028(1) Uiso 1.00 1 c
H(13) H 0.2509(4) 0.2324(1) 1.2229(4) 0.029(1) Uiso 1.00 1 c
H(14) H 0.3802(4) 0.2442(2) 1.4195(4) 0.034(1) Uiso 1.00 1 c
H(15) H 0.5795(4) 0.2128(1) 1.4218(4) 0.031(1) Uiso 1.00 1 c
H(16) H 0.6577(4) 0.1702(1) 1.2292(3) 0.029(1) Uiso 1.00 1 c
H(17) H 0.9115(4) 0.3404(1) 1.0592(3) 0.030(1) Uiso 1.00 1 c
H(18) H 0.7514(4) 0.2698(2) 1.0785(4) 0.035(1) Uiso 1.00 1 c
H(19) H 0.5677(4) 0.2908(1) 1.1721(4) 0.032(1) Uiso 1.00 1 c
H(20) H 0.4401(3) 0.3667(1) 1.2883(3) 0.028(1) Uiso 1.00 1 c
H(21) H 0.4223(3) 0.4607(1) 1.3671(3) 0.029(1) Uiso 1.00 1 c
H(22) H 1.0753(3) 0.5326(1) 1.1274(3) 0.027(1) Uiso 1.00 1 c
H(23) H 1.0573(3) 0.6262(1) 1.2043(3) 0.029(1) Uiso 1.00 1 c
H(24) H 0.9286(4) 0.7021(1) 1.3162(4) 0.033(1) Uiso 1.00 1 c
H(25) H 0.7438(4) 0.7238(2) 1.4069(4) 0.037(2) Uiso 1.00 1 c
H(26) H 0.5827(4) 0.6534(1) 1.4280(3) 0.032(1) Uiso 1.00 1 c
H(27) H 0.2868(4) 0.6047(2) 0.1697(3) 0.030(1) Uiso 1.00 1 c
H(28) H 0.4403(4) 0.6757(2) 0.1539(3) 0.032(1) Uiso 1.00 1 c
H(29) H 0.6544(4) 0.7076(2) 0.0748(4) 0.038(2) Uiso 1.00 1 c
H(30) H 0.8320(4) 0.6835(2) -0.0255(4) 0.040(2) Uiso 1.00 1 c
H(31) H 0.8608(4) 0.5887(2) -0.1007(4) 0.034(1) Uiso 1.00 1 c
H(32) H -0.3668(4) 0.4177(2) 0.6010(4) 0.051(2) Uiso 1.00 1 c
H(33) H -0.3455(4) 0.3218(2) 0.5323(4) 0.053(2) Uiso 1.00 1 c
H(34) H -0.1699(5) 0.2930(2) 0.4269(4) 0.054(2) Uiso 1.00 1 c
H(35) H 0.0491(4) 0.3200(2) 0.3530(4) 0.052(2) Uiso 1.00 1 c
H(37) H 0.2042(4) 0.3918(2) 0.3377(4) 0.050(2) Uiso 1.00 1 c
H(36) H 0.2123(5) -0.1054(2) 0.7188(6) 0.074(2) Uiso 1.00 1 c
H(38) H 0.0761(5) -0.0887(2) 0.7089(6) 0.074(2) Uiso 1.00 1 c
H(39) H 0.1538(5) -0.0782(2) 0.8431(6) 0.074(2) Uiso 1.00 1 c

loop_
_atom_site_aniso_label
_atom_site_aniso_U_11
_atom_site_aniso_U_22
_atom_site_aniso_U_33
_atom_site_aniso_U_12
_atom_site_aniso_U_13
_atom_site_aniso_U_23
Fe(1) 0.0165(3) 0.0249(3) 0.0153(2) 0.0060(2) 0.0012(2) -0.0003(2)
O(1) 0.019(1) 0.027(1) 0.023(1) 0.009(1) 0.006(1) 0.001(1)
O(2) 0.022(1) 0.023(1) 0.024(1) 0.009(1) 0.008(1) 0.000(1)
O(3) 0.034(2) 0.064(2) 0.034(2) 0.012(2) 0.008(1) 0.015(2)
O(4) 0.019(1) 0.035(2) 0.024(1) 0.010(1) 0.008(1) 0.004(1)
N(1) 0.019(2) 0.024(2) 0.020(2) 0.005(1) 0.002(1) 0.002(1)
N(2) 0.019(2) 0.023(2) 0.016(1) 0.005(1) 0.002(1) -0.000(1)
N(3) 0.017(2) 0.023(2) 0.019(2) 0.006(1) 0.003(1) 0.003(1)
N(4) 0.013(2) 0.026(2) 0.017(1) 0.005(1) 0.002(1) 0.001(1)
N(5) 0.022(2) 0.026(2) 0.017(2) 0.008(1) 0.004(1) -0.001(1)
N(6) 0.019(2) 0.028(2) 0.019(2) 0.008(1) 0.003(1) 0.001(1)
N(7) 0.019(2) 0.024(2) 0.019(2) 0.006(1) 0.003(1) 0.001(1)
N(8) 0.023(2) 0.024(2) 0.019(2) 0.005(1) 0.004(1) 0.002(1)
N(9) 0.027(2) 0.029(2) 0.022(2) 0.007(2) 0.004(1) -0.002(1)
N(10) 0.029(2) 0.036(2) 0.020(2) 0.006(2) 0.002(1) -0.000(2)
N(11) 0.048(3) 0.054(3) 0.061(3) 0.010(2) 0.011(2) 0.022(2)
C(1) 0.021(2) 0.023(2) 0.017(2) 0.001(1) -0.002(1) 0.002(2)
C(2) 0.023(2) 0.020(2) 0.023(2) 0.003(1) 0.006(2) 0.005(2)
C(3) 0.026(2) 0.027(2) 0.020(2) 0.004(2) 0.003(2) 0.001(2)
C(4) 0.029(2) 0.027(2) 0.022(2) -0.002(2) -0.004(2) 0.007(2)
C(5) 0.035(2) 0.030(2) 0.020(2) 0.001(2) 0.009(2) -0.000(2)
C(6) 0.018(2) 0.025(2) 0.029(2) 0.005(2) 0.007(2) 0.001(2)
C(7) 0.028(2) 0.019(2) 0.015(2) -0.001(1) -0.002(2) -0.001(2)
C(8) 0.020(2) 0.020(2) 0.023(2) 0.004(1) 0.005(2) 0.001(2)
C(9) 0.018(2) 0.020(2) 0.022(2) 0.003(1) 0.005(2) 0.001(2)
C(10) 0.017(2) 0.019(2) 0.028(2) 0.002(1) -0.001(2) 0.005(2)
C(11) 0.026(2) 0.022(2) 0.021(2) 0.002(2) 0.005(2) 0.001(2)
C(12) 0.023(2) 0.030(2) 0.031(2) 0.012(2) 0.008(2) 0.004(2)
C(13) 0.017(2) 0.035(2) 0.035(2) 0.011(2) -0.002(2) 0.006(2)
C(14) 0.024(2) 0.032(2) 0.021(2) 0.006(2) -0.003(2) 0.001(2)
C(15) 0.022(2) 0.017(2) 0.022(2) 0.003(1) 0.006(2) 0.002(2)
C(16) 0.017(2) 0.023(2) 0.021(2) 0.002(1) -0.000(1) 0.003(2)
C(17) 0.019(2) 0.020(2) 0.019(2) 0.000(1) -0.002(2) 0.001(2)
C(18) 0.020(2) 0.018(2) 0.019(2) 0.003(1) 0.007(1) 0.001(1)
C(19) 0.015(2) 0.031(2) 0.027(2) 0.006(2) -0.000(2) 0.004(2)
C(20) 0.028(2) 0.036(2) 0.015(2) 0.002(2) -0.005(2) -0.002(2)
C(21) 0.028(2) 0.024(2) 0.016(2) 0.005(2) 0.004(2) -0.004(2)
C(22) 0.022(2) 0.021(2) 0.022(2) 0.006(2) 0.002(2) -0.000(2)
C(23) 0.020(2) 0.021(2) 0.019(2) 0.003(1) 0.000(2) 0.003(2)
C(24) 0.020(2) 0.020(2) 0.019(2) 0.003(1) 0.002(2) 0.002(2)
C(25) 0.020(2) 0.021(2) 0.019(2) 0.004(1) 0.002(1) 0.002(2)
C(26) 0.017(2) 0.021(2) 0.025(2) 0.003(1) -0.002(2) 0.002(2)
C(27) 0.025(2) 0.024(2) 0.017(2) 0.006(2) 0.004(2) -0.005(2)
C(28) 0.021(2) 0.028(2) 0.028(2) 0.008(2) 0.005(2) -0.000(2)
C(29) 0.020(2) 0.030(2) 0.025(2) 0.007(2) -0.004(2) 0.000(2)
C(30) 0.023(2) 0.033(2) 0.021(2) 0.003(2) -0.002(2) 0.003(2)
C(31) 0.019(2) 0.020(2) 0.020(2) 0.003(1) 0.005(2) -0.000(2)
C(32) 0.022(2) 0.021(2) 0.017(2) 0.004(2) 0.000(2) -0.000(2)
C(33) 0.015(2) 0.027(2) 0.015(2) 0.009(2) 0.002(1) 0.003(2)
C(34) 0.016(2) 0.029(2) 0.011(2) 0.009(2) 0.001(1) -0.004(2)
C(35) 0.021(2) 0.026(2) 0.014(2) 0.010(1) 0.002(1) 0.003(1)
C(36) 0.022(2) 0.030(2) 0.015(2) 0.009(2) 0.004(1) 0.000(2)
C(37) 0.025(2) 0.033(2) 0.022(2) 0.013(2) 0.003(2) 0.003(2)
C(38) 0.038(3) 0.027(2) 0.026(2) 0.015(2) 0.005(2) 0.002(2)
C(39) 0.033(2) 0.025(2) 0.025(2) 0.003(2) -0.000(2) 0.005(2)
C(40) 0.021(2) 0.024(2) 0.017(2) 0.007(1) 0.003(1) 0.003(2)
C(41) 0.021(2) 0.032(2) 0.021(2) 0.002(2) -0.001(2) 0.005(2)
C(42) 0.016(2) 0.033(2) 0.018(2) 0.008(2) 0.005(1) 0.001(2)
C(43) 0.018(2) 0.025(2) 0.020(2) 0.007(1) 0.002(1) 0.004(2)
C(44) 0.018(2) 0.023(2) 0.011(2) 0.007(1) 0.001(1) 0.001(1)
C(45) 0.018(2) 0.026(2) 0.014(2) 0.007(1) -0.001(1) 0.003(1)
C(46) 0.022(2) 0.023(2) 0.014(2) 0.006(1) 0.000(1) 0.005(1)
C(47) 0.018(2) 0.026(2) 0.017(2) 0.006(1) -0.001(1) 0.003(2)
C(48) 0.025(2) 0.027(2) 0.023(2) 0.011(2) 0.006(2) 0.001(2)
C(49) 0.038(2) 0.026(2) 0.025(2) 0.011(2) 0.003(2) 0.003(2)
C(50) 0.031(2) 0.026(2) 0.023(2) 0.001(2) -0.002(2) 0.004(2)
C(51) 0.021(2) 0.025(2) 0.017(2) 0.002(1) 0.001(1) 0.005(2)
C(52) 0.019(2) 0.031(2) 0.020(2) -0.001(2) 0.002(1) 0.007(2)
C(53) 0.018(2) 0.037(2) 0.017(2) 0.009(2) 0.002(1) 0.004(2)
C(54) 0.022(2) 0.024(2) 0.014(2) 0.006(1) 0.001(1) 0.001(1)
C(55) 0.026(2) 0.072(3) 0.026(2) 0.011(2) -0.001(2) 0.019(2)
C(56) 0.042(3) 0.063(3) 0.028(2) 0.016(2) -0.001(2) 0.011(2)
C(57) 0.031(2) 0.045(2) 0.022(2) 0.009(2) -0.005(2) 0.011(2)
C(58) 0.049(3) 0.048(3) 0.038(2) 0.006(2) -0.002(2) 0.008(2)
C(59) 0.032(3) 0.063(3) 0.037(2) 0.016(2) 0.005(2) 0.012(2)
C(60) 0.032(3) 0.064(3) 0.031(2) 0.014(2) 0.003(2) 0.013(2)
C(61) 0.041(3) 0.049(3) 0.019(2) 0.020(2) 0.002(2) 0.004(2)
C(62) 0.044(3) 0.051(3) 0.023(2) 0.010(2) -0.004(2) 0.014(2)
C(63) 0.049(3) 0.047(3) 0.020(2) 0.009(2) -0.004(2) 0.011(2)
C(64) 0.040(3) 0.049(3) 0.024(2) 0.011(2) -0.003(2) 0.011(2)
C(65) 0.021(2) 0.034(2) 0.013(2) 0.010(2) 0.002(1) 0.001(2)
C(66) 0.023(2) 0.035(2) 0.017(2) 0.016(2) 0.001(2) -0.003(2)
C(67) 0.033(2) 0.031(2) 0.017(2) 0.014(2) -0.005(2) -0.002(2)
C(68) 0.029(2) 0.031(2) 0.017(2) 0.009(2) -0.004(2) 0.002(2)
C(69) 0.037(3) 0.033(2) 0.025(2) 0.004(2) -0.006(2) 0.002(2)
C(70) 0.032(2) 0.039(2) 0.030(2) -0.005(2) -0.008(2) 0.013(2)
C(71) 0.021(2) 0.043(2) 0.022(2) 0.005(2) 0.001(2) 0.006(2)
C(72) 0.025(2) 0.033(2) 0.015(2) 0.009(2) 0.002(1) 0.001(2)
C(73) 0.019(2) 0.032(2) 0.015(2) 0.008(2) -0.001(1) 0.003(2)
C(74) 0.020(2) 0.032(2) 0.013(2) 0.010(2) -0.000(1) 0.003(1)
C(75) 0.015(2) 0.087(4) 0.020(2) 0.024(2) 0.003(2) -0.001(2)
C(76) 0.053(4) 0.062(4) 0.071(4) 0.019(3) 0.023(3) 0.001(3)

loop_
_atom_type_symbol
_atom_type_description
_atom_type_scat_dispersion_real
_atom_type_scat_dispersion_imag
_atom_type_scat_source
C C 0.003 0.002
;
International Tables for Crystallography
(1992, Vol. C, Tables 4.2.6.8 and 6.1.1.4)
;
H H 0.000 0.000
;
International Tables for Crystallography
(1992, Vol. C, Table 6.1.1.4)
;
N N 0.006 0.003
;
International Tables for Crystallography
(1992, Vol. C, Tables 4.2.6.8 and 6.1.1.4)
;
O O 0.011 0.006
;
International Tables for Crystallography
(1992, Vol. C, Tables 4.2.6.8 and 6.1.1.4)
;
Fe Fe 0.346 0.844
;
International Tables for Crystallography
(1992, Vol. C, Tables 4.2.6.8 and 6.1.1.4)
;

loop_
_geom_angle_atom_site_label_1
_geom_angle_atom_site_label_2
_geom_angle_atom_site_label_3
_geom_angle
_geom_angle_publ_flag
N(1) Fe(1) N(2) 90.3(1) yes
N(1) Fe(1) N(3) 179.7(1) yes
N(1) Fe(1) N(4) 89.7(1) yes
N(1) Fe(1) C(33) 90.4(1) yes
N(1) Fe(1) C(34) 90.1(1) yes
N(2) Fe(1) N(3) 90.0(1) yes
N(2) Fe(1) N(4) 179.8(1) yes
N(2) Fe(1) C(33) 91.1(1) yes
N(2) Fe(1) C(34) 88.5(1) yes
N(3) Fe(1) N(4) 90.1(1) yes
N(3) Fe(1) C(33) 89.8(1) yes
N(3) Fe(1) C(34) 89.7(1) yes
N(4) Fe(1) C(33) 88.7(1) yes
N(4) Fe(1) C(34) 91.7(1) yes
C(33) Fe(1) C(34) 179.4(1) yes
C(36) O(1) C(54) 119.1(3) yes
C(43) O(2) C(47) 118.8(3) yes
C(61) O(3) C(63) 122.5(4) yes
C(1) N(1) C(8) 107.8(3) yes
C(1) N(1) Fe(1) 126.7(2) yes
C(8) N(1) Fe(1) 125.5(2) yes
C(9) N(2) C(16) 107.4(3) yes
C(9) N(2) Fe(1) 126.1(2) yes
C(16) N(2) Fe(1) 126.4(2) yes
C(17) N(3) C(24) 108.5(3) yes
C(17) N(3) Fe(1) 126.1(2) yes
C(24) N(3) Fe(1) 125.3(2) yes
C(25) N(4) C(32) 107.3(3) yes
C(25) N(4) Fe(1) 126.5(2) yes
C(32) N(4) Fe(1) 126.2(2) yes
C(8) N(5) C(9) 121.7(3) yes
C(16) N(6) C(17) 121.1(3) yes
C(24) N(7) C(25) 121.7(3) yes
C(1) N(8) C(32) 120.9(3) yes
C(2) C(1) N(1) 110.0(3) yes
C(2) C(1) N(8) 121.9(3) yes
N(1) C(1) N(8) 128.1(3) yes
C(3) C(2) C(7) 121.2(3) yes
C(3) C(2) C(1) 132.5(4) yes
C(7) C(2) C(1) 106.2(3) yes
C(4) C(3) H(16) 121.0(4) no
C(4) C(3) C(2) 117.6(4) yes
H(16) C(3) C(2) 121.3(4) no
C(5) C(4) H(15) 119.1(4) no
C(5) C(4) C(3) 121.4(3) yes
H(15) C(4) C(3) 119.5(5) no
C(6) C(5) H(14) 119.5(5) no
C(6) C(5) C(4) 121.0(3) yes
H(14) C(5) C(4) 119.4(4) no
C(7) C(6) H(13) 121.7(4) no
C(7) C(6) C(5) 116.4(4) yes
H(13) C(6) C(5) 121.9(4) no
C(8) C(7) C(2) 106.7(3) yes
C(8) C(7) C(6) 131.0(4) yes
C(2) C(7) C(6) 122.3(3) yes
N(1) C(8) N(5) 128.5(3) yes
N(1) C(8) C(7) 109.3(3) yes
N(5) C(8) C(7) 122.1(3) yes
C(10) C(9) N(2) 110.1(3) yes
C(10) C(9) N(5) 121.9(3) yes
N(2) C(9) N(5) 127.9(3) yes
C(11) C(10) C(15) 121.4(3) yes
C(11) C(10) C(9) 131.9(3) yes
C(15) C(10) C(9) 106.7(3) yes
C(12) C(11) H(12) 121.8(4) no
C(12) C(11) C(10) 117.1(3) yes
H(12) C(11) C(10) 121.1(4) no
C(13) C(12) H(11) 119.5(4) no
C(13) C(12) C(11) 121.3(4) yes
H(11) C(12) C(11) 119.2(4) no
C(14) C(13) H(10) 119.2(4) no
C(14) C(13) C(12) 121.5(4) yes
H(10) C(13) C(12) 119.3(4) no
C(15) C(14) H(9) 120.8(4) no
C(15) C(14) C(13) 118.0(3) yes
H(9) C(14) C(13) 121.2(4) no
C(16) C(15) C(10) 105.7(3) yes
C(16) C(15) C(14) 133.6(3) yes
C(10) C(15) C(14) 120.7(3) yes
N(2) C(16) N(6) 128.0(3) yes
N(2) C(16) C(15) 110.0(3) yes
N(6) C(16) C(15) 122.0(3) yes
C(18) C(17) N(3) 109.7(3) yes
C(18) C(17) N(6) 122.0(3) yes
N(3) C(17) N(6) 128.4(3) yes
C(19) C(18) C(23) 120.4(3) yes
C(19) C(18) C(17) 133.4(3) yes
C(23) C(18) C(17) 106.1(3) yes
C(20) C(19) H(1) 121.3(4) no
C(20) C(19) C(18) 117.8(3) yes
H(1) C(19) C(18) 120.9(4) no
C(21) C(20) H(2) 119.0(4) no
C(21) C(20) C(19) 121.9(3) yes
H(2) C(20) C(19) 119.1(5) no
C(22) C(21) H(3) 119.1(4) no
C(22) C(21) C(20) 121.7(3) yes
H(3) C(21) C(20) 119.3(4) no
C(23) C(22) H(4) 121.7(4) no
C(23) C(22) C(21) 116.5(3) yes
H(4) C(22) C(21) 121.8(4) no
C(24) C(23) C(18) 106.3(3) yes
C(24) C(23) C(22) 132.0(3) yes
C(18) C(23) C(22) 121.6(3) yes
N(3) C(24) N(7) 129.0(3) yes
N(3) C(24) C(23) 109.3(3) yes
N(7) C(24) C(23) 121.7(3) yes
C(26) C(25) N(4) 110.6(3) yes
C(26) C(25) N(7) 122.0(3) yes
N(4) C(25) N(7) 127.4(3) yes
C(27) C(26) C(31) 120.6(3) yes
C(27) C(26) C(25) 133.4(3) yes
C(31) C(26) C(25) 106.0(3) yes
C(28) C(27) H(5) 121.4(4) no
C(28) C(27) C(26) 117.8(3) yes
H(5) C(27) C(26) 120.7(4) no
C(29) C(28) H(6) 119.5(4) no
C(29) C(28) C(27) 121.6(4) yes
H(6) C(28) C(27) 118.9(4) no
C(30) C(29) H(7) 119.7(4) no
C(30) C(29) C(28) 120.8(3) yes
H(7) C(29) C(28) 119.5(4) no
C(31) C(30) H(8) 120.7(4) no
C(31) C(30) C(29) 118.4(3) yes
H(8) C(30) C(29) 120.9(4) no
C(32) C(31) C(26) 106.3(3) yes
C(32) C(31) C(30) 132.9(3) yes
C(26) C(31) C(30) 120.8(3) yes
N(4) C(32) N(8) 128.3(3) yes
N(4) C(32) C(31) 109.9(3) yes
N(8) C(32) C(31) 121.8(3) yes
Fe(1) C(33) N(9) 176.9(3) yes
Fe(1) C(34) N(10) 177.1(3) yes
C(36) C(35) C(40) 120.9(3) yes
C(36) C(35) C(44) 119.3(3) yes
C(40) C(35) C(44) 119.8(3) yes
C(37) C(36) O(1) 118.1(3) yes
C(37) C(36) C(35) 120.4(3) yes
O(1) C(36) C(35) 121.5(3) yes
C(38) C(37) H(26) 121.3(4) no
C(38) C(37) C(36) 118.2(3) yes
H(26) C(37) C(36) 120.5(4) no
C(39) C(38) H(25) 118.7(5) no
C(39) C(38) C(37) 122.6(3) yes
H(25) C(38) C(37) 118.7(5) no
C(40) C(39) H(24) 119.7(4) no
C(40) C(39) C(38) 119.8(3) yes
H(24) C(39) C(38) 120.5(4) no
C(41) C(40) C(35) 117.3(3) yes
C(41) C(40) C(39) 124.7(3) yes
C(35) C(40) C(39) 118.0(3) yes
C(42) C(41) H(23) 119.0(4) no
C(42) C(41) C(40) 122.2(3) yes
H(23) C(41) C(40) 118.8(4) no
C(43) C(42) H(22) 119.9(4) no
C(43) C(42) C(41) 119.6(3) yes
H(22) C(42) C(41) 120.5(4) no
C(44) C(43) O(2) 121.0(3) yes
C(44) C(43) C(42) 120.5(3) yes
O(2) C(43) C(42) 118.5(3) yes
C(45) C(44) C(35) 117.9(3) yes
C(45) C(44) C(43) 121.5(3) yes
C(35) C(44) C(43) 120.6(3) yes
C(46) C(45) C(54) 120.8(3) yes
C(46) C(45) C(44) 117.9(3) yes
C(54) C(45) C(44) 121.3(3) yes
C(47) C(46) C(51) 121.0(3) yes
C(47) C(46) C(45) 119.2(3) yes
C(51) C(46) C(45) 119.8(3) yes
C(48) C(47) O(2) 118.0(3) yes
C(48) C(47) C(46) 120.4(3) yes
O(2) C(47) C(46) 121.6(3) yes
C(49) C(48) H(17) 120.9(4) no
C(49) C(48) C(47) 118.7(3) yes
H(17) C(48) C(47) 120.5(4) no
C(50) C(49) H(18) 118.9(4) no
C(50) C(49) C(48) 122.4(3) yes
H(18) C(49) C(48) 118.7(5) no
C(51) C(50) H(19) 119.9(4) no
C(51) C(50) C(49) 119.7(3) yes
H(19) C(50) C(49) 120.4(4) no
C(52) C(51) C(46) 117.7(3) yes
C(52) C(51) C(50) 124.5(3) yes
C(46) C(51) C(50) 117.9(3) yes
C(53) C(52) H(20) 119.1(4) no
C(53) C(52) C(51) 121.9(3) yes
H(20) C(52) C(51) 119.0(4) no
C(54) C(53) H(21) 120.2(4) no
C(54) C(53) C(52) 119.3(3) yes
H(21) C(53) C(52) 120.4(4) no
O(1) C(54) C(45) 120.9(3) yes
O(1) C(54) C(53) 118.6(3) yes
C(45) C(54) C(53) 120.5(3) yes
C(56) C(55) H(37) 120.9(6) no
C(57) C(56) H(35) 120.4(5) no
C(57) C(56) C(55) 119.5(4) yes
H(35) C(56) C(55) 120.1(5) no
C(58) C(57) C(62) 121.8(4) yes
C(58) C(57) C(56) 122.6(4) yes
C(62) C(57) C(56) 115.5(4) yes
C(59) C(58) H(34) 121.2(5) no
C(59) C(58) C(57) 118.2(4) yes
H(34) C(58) C(57) 120.6(6) no
C(60) C(59) H(33) 118.9(5) no
C(60) C(59) C(58) 122.0(4) yes
H(33) C(59) C(58) 119.1(5) no
C(61) C(60) H(32) 119.7(5) no
C(61) C(60) C(59) 120.0(4) yes
H(32) C(60) C(59) 120.3(5) no
C(62) C(61) O(3) 119.0(4) yes
C(62) C(61) C(60) 120.1(4) yes
O(3) C(61) C(60) 120.9(4) yes
C(57) C(62) C(61) 117.8(4) yes
C(64) C(63) O(3) 119.2(4) yes
C(66) C(65) C(74) 120.1(3) yes
C(66) C(65) O(4) 119.1(3) yes
C(74) C(65) O(4) 120.8(3) yes
C(67) C(66) H(27) 120.8(4) no
C(67) C(66) C(65) 119.1(3) yes
H(27) C(66) C(65) 120.1(4) no
C(68) C(67) H(28) 118.2(4) no
C(68) C(67) C(66) 123.1(3) yes
H(28) C(67) C(66) 118.7(4) no
C(69) C(68) C(73) 117.5(3) yes
C(69) C(68) C(67) 125.7(3) yes
C(73) C(68) C(67) 116.8(3) yes
C(70) C(69) H(29) 119.6(5) no
C(70) C(69) C(68) 120.9(4) yes
H(29) C(69) C(68) 119.5(5) no
C(71) C(70) H(30) 119.2(5) no
C(71) C(70) C(69) 121.7(4) yes
H(30) C(70) C(69) 119.1(5) no
C(72) C(71) H(31) 120.6(5) no
C(72) C(71) C(70) 118.3(4) yes
H(31) C(71) C(70) 121.1(5) no
C(73) C(72) C(71) 121.2(3) yes
C(74) C(73) C(68) 119.6(3) yes
C(74) C(73) C(72) 120.1(3) yes
C(68) C(73) C(72) 120.4(3) yes
C(65) C(74) C(73) 121.2(3) yes
C(76) C(75) N(11) 178.7(5) yes
H(36) C(76) H(38) 109.5(8) no
H(36) C(76) H(39) 109.5(7) no
H(36) C(76) C(75) 109.6(6) no
H(38) C(76) H(39) 109.5(7) no
H(38) C(76) C(75) 108.9(6) no
H(39) C(76) C(75) 109.9(6) no

loop_
_geom_bond_atom_site_label_1
_geom_bond_atom_site_label_2
_geom_bond_distance
_geom_bond_publ_flag
Fe(1) N(1) 1.936(3) yes
Fe(1) N(2) 1.941(3) yes
Fe(1) N(3) 1.930(3) yes
Fe(1) N(4) 1.943(3) yes
Fe(1) C(33) 1.976(4) yes
Fe(1) C(34) 1.966(4) yes
O(1) C(36) 1.390(4) yes
O(1) C(54) 1.396(4) yes
O(2) C(43) 1.393(4) yes
O(2) C(47) 1.395(4) yes
O(3) C(61) 1.402(6) yes
O(3) C(63) 1.351(6) yes
O(4) C(65) 1.372(4) yes
N(1) C(1) 1.362(5) yes
N(1) C(8) 1.383(5) yes
N(2) C(9) 1.377(5) yes
N(2) C(16) 1.362(4) yes
N(3) C(17) 1.369(5) yes
N(3) C(24) 1.383(5) yes
N(4) C(25) 1.376(4) yes
N(4) C(32) 1.367(4) yes
N(5) C(8) 1.324(5) yes
N(5) C(9) 1.325(4) yes
N(6) C(16) 1.331(4) yes
N(6) C(17) 1.334(5) yes
N(7) C(24) 1.319(5) yes
N(7) C(25) 1.322(4) yes
N(8) C(1) 1.336(5) yes
N(8) C(32) 1.337(4) yes
N(9) C(33) 1.154(5) yes
N(10) C(34) 1.155(5) yes
N(11) C(75) 1.235(7) yes
C(1) C(2) 1.460(5) yes
C(2) C(3) 1.363(5) yes
C(2) C(7) 1.393(5) yes
C(3) C(4) 1.386(5) yes
C(3) H(16) 0.950(6) no
C(4) C(5) 1.402(6) yes
C(4) H(15) 0.950(5) no
C(5) C(6) 1.390(5) yes
C(5) H(14) 0.950(5) no
C(6) C(7) 1.386(5) yes
C(6) H(13) 0.950(5) no
C(7) C(8) 1.455(5) yes
C(9) C(10) 1.447(5) yes
C(10) C(11) 1.408(5) yes
C(10) C(15) 1.394(5) yes
C(11) C(12) 1.378(5) yes
C(11) H(12) 0.950(5) no
C(12) C(13) 1.392(5) yes
C(12) H(11) 0.950(6) no
C(13) C(14) 1.388(6) yes
C(13) H(10) 0.950(6) no
C(14) C(15) 1.380(5) yes
C(14) H(9) 0.950(5) no
C(15) C(16) 1.472(5) yes
C(17) C(18) 1.467(5) yes
C(18) C(19) 1.369(5) yes
C(18) C(23) 1.414(5) yes
C(19) C(20) 1.378(5) yes
C(19) H(1) 0.950(5) no
C(20) C(21) 1.384(6) yes
C(20) H(2) 0.950(5) no
C(21) C(22) 1.380(5) yes
C(21) H(3) 0.950(5) no
C(22) C(23) 1.390(5) yes
C(22) H(4) 0.950(5) no
C(23) C(24) 1.463(5) yes
C(25) C(26) 1.448(5) yes
C(26) C(27) 1.391(5) yes
C(26) C(31) 1.399(5) yes
C(27) C(28) 1.379(5) yes
C(27) H(5) 0.950(5) no
C(28) C(29) 1.387(5) yes
C(28) H(6) 0.950(5) no
C(29) C(30) 1.380(5) yes
C(29) H(7) 0.950(5) no
C(30) C(31) 1.380(5) yes
C(30) H(8) 0.950(5) no
C(31) C(32) 1.464(5) yes
C(35) C(36) 1.415(5) yes
C(35) C(40) 1.411(5) yes
C(35) C(44) 1.421(5) yes
C(36) C(37) 1.378(5) yes
C(37) C(38) 1.407(5) yes
C(37) H(26) 0.950(5) no
C(38) C(39) 1.376(6) yes
C(38) H(25) 0.950(5) no
C(39) C(40) 1.412(5) yes
C(39) H(24) 0.950(5) no
C(40) C(41) 1.433(5) yes
C(41) C(42) 1.365(5) yes
C(41) H(23) 0.950(5) no
C(42) C(43) 1.404(5) yes
C(42) H(22) 0.950(5) no
C(43) C(44) 1.373(5) yes
C(44) C(45) 1.427(5) yes
C(45) C(46) 1.415(5) yes
C(45) C(54) 1.377(5) yes
C(46) C(47) 1.415(5) yes
C(46) C(51) 1.404(5) yes
C(47) C(48) 1.371(5) yes
C(48) C(49) 1.405(5) yes
C(48) H(17) 0.950(5) no
C(49) C(50) 1.373(6) yes
C(49) H(18) 0.950(5) no
C(50) C(51) 1.425(5) yes
C(50) H(19) 0.950(5) no
C(51) C(52) 1.429(5) yes
C(52) C(53) 1.378(5) yes
C(52) H(20) 0.950(5) no
C(53) C(54) 1.397(5) yes
C(53) H(21) 0.950(5) no
C(55) C(56) 1.359(7) yes
C(55) H(37) 0.950(6) no
C(56) C(57) 1.480(6) yes
C(56) H(35) 0.950(7) no
C(57) C(58) 1.382(6) yes
C(57) C(62) 1.401(6) yes
C(58) C(59) 1.388(7) yes
C(58) H(34) 0.950(7) no
C(59) C(60) 1.415(7) yes
C(59) H(33) 0.950(7) no
C(60) C(61) 1.332(6) yes
C(60) H(32) 0.950(7) no
C(61) C(62) 1.467(6) yes
C(63) C(64) 1.452(7) yes
C(65) C(66) 1.402(5) yes
C(65) C(74) 1.386(5) yes
C(66) C(67) 1.358(5) yes
C(66) H(27) 0.950(5) no
C(67) C(68) 1.431(5) yes
C(67) H(28) 0.950(5) no
C(68) C(69) 1.402(5) yes
C(68) C(73) 1.420(5) yes
C(69) C(70) 1.373(6) yes
C(69) H(29) 0.950(6) no
C(70) C(71) 1.405(6) yes
C(70) H(30) 0.950(6) no
C(71) C(72) 1.368(5) yes
C(71) H(31) 0.950(6) no
C(72) C(73) 1.405(5) yes
C(73) C(74) 1.403(5) yes
C(75) C(76) 1.363(8) yes
C(76) H(36) 0.950(8) no
C(76) H(38) 0.950(8) no
C(76) H(39) 0.950(7) no
